data_1548855
loop_
_publ_author_name
'Pang, Xuan'
'Duan, Ranlong'
'Li, Xiang'
'Hu, Chenyang'
'Wang, Xianhong'
'Chen, Xuesi'

_publ_section_title
;
 Breaking the Paradox between Catalytic Activity and Stereoselectivity:
 rac-Lactide Polymerization by Trinuclear Salen--Al Complexes
;
_journal_issue 3
_journal_name_full Macromolecules
_journal_page_first 906
_journal_paper_doi 10.1021/acs.macromol.7b02662
_journal_volume 51
_journal_year 2018
_chemical_formula_moiety 2(C75H111Al3N6O6),3(C25H37AlN2O2)[+solvent]
_chemical_formula_sum 'C225 H333 Al9 N18 O18'
_chemical_formula_weight 3820.89
_space_group_crystal_system hexagonal
_space_group_IT_number 190
_space_group_name_Hall 'P -6c -2c'
_space_group_name_H-M_alt 'P -6 2 c'
_symmetry_space_group_name_Hall 'P -6c -2c'
_symmetry_space_group_name_H-M 'P -6 2 c'
_atom_sites_solution_hydrogens mixed
_audit_creation_method SHELXL-2014/7
_cell_angle_alpha 90
_cell_angle_beta 90
_cell_angle_gamma 120
_cell_formula_units_Z 2
_cell_length_a 19.559(3)
_cell_length_b 19.559(3)
_cell_length_c 41.863(6)
_cell_measurement_reflns_used 9892
_cell_measurement_temperature 173(2)
_cell_measurement_theta_max 54.1047
_cell_measurement_theta_min 4.6392
_cell_volume 13869(4)
_computing_cell_refinement 'SAINT V8.38A (Bruker AXS Inc., 2017)'
_computing_data_collection 'Bruker Instrument Service vV6.2.3'
_computing_data_reduction 'SAINT V8.38A (Bruker AXS Inc., 2017)'
_computing_structure_refinement 'SHELXL-2016/6 (Sheldrick, 2016)'
_computing_structure_solution 'SHELXT 2014/5 (Sheldrick, 2014)'
_diffrn_ambient_temperature 173(2)
_diffrn_measured_fraction_theta_full 0.988
_diffrn_measured_fraction_theta_max 0.988
_diffrn_measurement_device_type 'Bruker D8 VENTURE'
_diffrn_measurement_method '\f & \w scans'
_diffrn_radiation_type CuK\a
_diffrn_radiation_wavelength 1.54178
_diffrn_reflns_av_R_equivalents 0.0487
_diffrn_reflns_av_unetI/netI 0.0380
_diffrn_reflns_Laue_measured_fraction_full 0.988
_diffrn_reflns_Laue_measured_fraction_max 0.988
_diffrn_reflns_limit_h_max 21
_diffrn_reflns_limit_h_min -21
_diffrn_reflns_limit_k_max 20
_diffrn_reflns_limit_k_min -15
_diffrn_reflns_limit_l_max 46
_diffrn_reflns_limit_l_min -43
_diffrn_reflns_number 41022
_diffrn_reflns_point_group_measured_fraction_full 0.989
_diffrn_reflns_point_group_measured_fraction_max 0.989
_diffrn_reflns_theta_full 58.824
_diffrn_reflns_theta_max 58.824
_diffrn_reflns_theta_min 5.222
_exptl_absorpt_coefficient_mu 0.707
_exptl_absorpt_correction_T_max 0.90
_exptl_absorpt_correction_T_min 0.68
_exptl_absorpt_correction_type multi-scan
_exptl_absorpt_process_details
;
SADABS-2016/2 - Bruker AXS area detector scaling and absorption correction
;
_exptl_crystal_colour yellow
_exptl_crystal_density_diffrn 0.915
_exptl_crystal_description block
_exptl_crystal_F_000 4140
_exptl_crystal_size_max 0.170
_exptl_crystal_size_mid 0.150
_exptl_crystal_size_min 0.150
_refine_diff_density_max 1.176
_refine_diff_density_min -0.416
_refine_diff_density_rms 0.109
_refine_ls_abs_structure_details
;
 Refined as an inversion twin.
;
_refine_ls_abs_structure_Flack 0.5(2)
_refine_ls_extinction_coef 0.0040(7)
_refine_ls_extinction_expression Fc^*^=kFc[1+0.001xFc^2^\l^3^/sin(2\q)]^-1/4^
_refine_ls_extinction_method 'SHELXL-2014/7 (Sheldrick 2014'
_refine_ls_goodness_of_fit_ref 1.001
_refine_ls_hydrogen_treatment constr
_refine_ls_matrix_type full
_refine_ls_number_parameters 503
_refine_ls_number_reflns 6622
_refine_ls_number_restraints 7
_refine_ls_restrained_S_all 1.001
_refine_ls_R_factor_all 0.1773
_refine_ls_R_factor_gt 0.1508
_refine_ls_shift/su_max 0.000
_refine_ls_shift/su_mean 0.000
_refine_ls_structure_factor_coef Fsqd
_refine_ls_weighting_details 'w=1/[\s^2^(Fo^2^)+(0.1836P)^2^+55.6745P] where P=(Fo^2^+2Fc^2^)/3'
_refine_ls_weighting_scheme calc
_refine_ls_wR_factor_gt 0.3650
_refine_ls_wR_factor_ref 0.3896
_reflns_Friedel_coverage 0.816
_reflns_Friedel_fraction_full 0.991
_reflns_Friedel_fraction_max 0.991
_reflns_number_gt 5125
_reflns_number_total 6622
_reflns_threshold_expression 'I > 2\s(I)'
_cod_data_source_file ma7b02662_si_003.cif
_cod_data_source_block 2c_sq_s
_cod_depositor_comments 'Adding full bibliography for 1548855.cif.'
_cod_original_cell_volume 13870(4)
_cod_database_code 1548855
_shelx_shelxl_version_number 2014/7
_shelx_space_group_comment
;
The symmetry employed for this shelxl refinement is uniquely defined
by the following loop, which should always be used as a source of
symmetry information in preference to the above space-group names.
They are only intended as comments.
;
_shelx_estimated_absorpt_t_min 0.889
_shelx_estimated_absorpt_t_max 0.901

loop_
_space_group_symop_operation_xyz
'x, y, z'
'-y, x-y, z'
'-x+y, -x, z'
'x, y, -z+1/2'
'-y, x-y, -z+1/2'
'-x+y, -x, -z+1/2'
'y, x, -z'
'x-y, -y, -z'
'-x, -x+y, -z'
'y, x, z+1/2'
'x-y, -y, z+1/2'
'-x, -x+y, z+1/2'

loop_
_atom_site_label
_atom_site_type_symbol
_atom_site_fract_x
_atom_site_fract_y
_atom_site_fract_z
_atom_site_U_iso_or_equiv
_atom_site_adp_type
_atom_site_occupancy
_atom_site_site_symmetry_order
_atom_site_calc_flag
_atom_site_refinement_flags_posn
_atom_site_refinement_flags_adp
_atom_site_refinement_flags_occupancy
_atom_site_disorder_assembly
_atom_site_disorder_group
Al1 Al 0.6145(3) 0.1243(3) 0.40548(12) 0.0808(14) Uani 1 1 d . . . . .
O1 O 0.6781(5) 0.0821(5) 0.3982(3) 0.084(3) Uani 1 1 d . . . . .
O2 O 0.6766(5) 0.2001(5) 0.3752(2) 0.073(2) Uani 1 1 d . . . . .
N1 N 0.5264(7) 0.0132(8) 0.4162(3) 0.090(4) Uani 1 1 d . . . . .
N2 N 0.5203(6) 0.1228(6) 0.3817(3) 0.079(3) Uani 1 1 d . . . . .
C1 C 0.6827(9) 0.0249(8) 0.4143(4) 0.082(4) Uani 1 1 d . . . . .
C2 C 0.6155(8) -0.0346(8) 0.4302(5) 0.093(5) Uani 1 1 d . . . . .
C3 C 0.6181(9) -0.0950(8) 0.4463(4) 0.089(5) Uani 1 1 d . . . . .
H3A H 0.5712 -0.1358 0.4557 0.107 Uiso 1 1 calc R U . . .
C4 C 0.6849(9) -0.0974(8) 0.4488(3) 0.076(4) Uani 1 1 d . . . . .
C5 C 0.7520(8) -0.0366(7) 0.4330(3) 0.071(4) Uani 1 1 d . . . . .
H5A H 0.8004 -0.0365 0.4351 0.085 Uiso 1 1 calc R U . . .
C6 C 0.7526(7) 0.0222(7) 0.4148(3) 0.059(3) Uani 1 1 d . . . . .
C7 C 0.8274(7) 0.0856(7) 0.3987(3) 0.061(3) Uani 1 1 d . . . . .
C8 C 0.6950(9) -0.1597(8) 0.4691(4) 0.087(4) Uani 1 1 d . . . . .
C9 C 0.8117(11) 0.0853(8) 0.3619(3) 0.085(4) Uani 1 1 d . . . . .
H9A H 0.7959 0.0330 0.3530 0.128 Uiso 1 1 calc R U . . .
H9B H 0.7694 0.0975 0.3584 0.128 Uiso 1 1 calc R U . . .
H9C H 0.8599 0.1251 0.3512 0.128 Uiso 1 1 calc R U . . .
C10 C 0.8519(8) 0.1645(8) 0.4137(3) 0.074(4) Uani 1 1 d . . . . .
H10A H 0.9001 0.2053 0.4033 0.110 Uiso 1 1 calc R U . . .
H10B H 0.8096 0.1771 0.4110 0.110 Uiso 1 1 calc R U . . .
H10C H 0.8620 0.1625 0.4365 0.110 Uiso 1 1 calc R U . . .
C11 C 0.8970(10) 0.0679(11) 0.4030(5) 0.102(5) Uani 1 1 d . . . . .
H11A H 0.8823 0.0166 0.3934 0.153 Uiso 1 1 calc R U . . .
H11B H 0.9445 0.1093 0.3925 0.153 Uiso 1 1 calc R U . . .
H11C H 0.9076 0.0666 0.4258 0.153 Uiso 1 1 calc R U . . .
C12 C 0.7540(15) -0.1127(11) 0.4969(4) 0.124(7) Uani 1 1 d . . . . .
H12A H 0.8042 -0.0719 0.4878 0.185 Uiso 1 1 calc R U . . .
H12B H 0.7315 -0.0879 0.5103 0.185 Uiso 1 1 calc R U . . .
H12C H 0.7632 -0.1491 0.5099 0.185 Uiso 1 1 calc R U . . .
C13 C 0.7303(10) -0.1982(8) 0.4483(4) 0.084(4) Uani 1 1 d . . . . .
H13A H 0.7811 -0.1575 0.4397 0.126 Uiso 1 1 calc R U . . .
H13B H 0.7383 -0.2355 0.4612 0.126 Uiso 1 1 calc R U . . .
H13C H 0.6942 -0.2265 0.4307 0.126 Uiso 1 1 calc R U . . .
C14 C 0.6166(13) -0.2235(10) 0.4822(6) 0.135(8) Uani 1 1 d . . . . .
H14A H 0.5933 -0.1993 0.4956 0.202 Uiso 1 1 calc R U . . .
H14B H 0.5808 -0.2517 0.4645 0.202 Uiso 1 1 calc R U . . .
H14C H 0.6249 -0.2607 0.4950 0.202 Uiso 1 1 calc R U . . .
C15 C 0.5382(9) -0.0418(11) 0.4282(5) 0.100(5) Uani 1 1 d . . . . .
H15A H 0.4939 -0.0887 0.4360 0.120 Uiso 1 1 calc R U . . .
C16 C 0.4434(9) 0.0000(10) 0.4123(4) 0.089(4) Uani 1 1 d . U . . .
C17 C 0.4262(10) 0.0296(13) 0.4414(5) 0.122(7) Uani 1 1 d . . . . .
H17A H 0.4239 -0.0031 0.4595 0.183 Uiso 1 1 calc R U . . .
H17B H 0.4679 0.0843 0.4450 0.183 Uiso 1 1 calc R U . . .
H17C H 0.3753 0.0275 0.4391 0.183 Uiso 1 1 calc R U . . .
C18 C 0.3812(9) -0.0867(9) 0.4068(5) 0.104(6) Uani 1 1 d . . . . .
H18A H 0.3937 -0.1056 0.3872 0.156 Uiso 1 1 calc R U . . .
H18B H 0.3813 -0.1184 0.4250 0.156 Uiso 1 1 calc R U . . .
H18C H 0.3290 -0.0917 0.4048 0.156 Uiso 1 1 calc R U . . .
C19 C 0.4485(8) 0.0457(9) 0.3823(5) 0.095(5) Uani 1 1 d . U . . .
H19A H 0.4476 0.0149 0.3633 0.114 Uiso 1 1 calc R U . . .
H19B H 0.4020 0.0529 0.3811 0.114 Uiso 1 1 calc R U . . .
C20 C 0.8178(8) 0.3424(8) 0.3676(4) 0.072(4) Uani 1 1 d . . . . .
C21 C 0.8229(8) 0.2813(7) 0.3483(4) 0.076(4) Uani 1 1 d . . . . .
H21A H 0.7708 0.2444 0.3395 0.114 Uiso 1 1 calc R U . . .
H21B H 0.8605 0.3067 0.3308 0.114 Uiso 1 1 calc R U . . .
H21C H 0.8408 0.2525 0.3619 0.114 Uiso 1 1 calc R U . . .
C22 C 0.7402(7) 0.3389(7) 0.3698(3) 0.061(3) Uani 1 1 d . . . . .
C23 C 0.6705(6) 0.2632(6) 0.3712(3) 0.057(3) Uani 1 1 d . . . . .
C46 C 0.6378(12) 0.1789(11) 0.4470(4) 0.104(4) Uiso 0.71(2) 1 d . . P A 1
H46A H 0.6944 0.2198 0.4468 0.125 Uiso 0.71(2) 1 calc R U P A 1
H46B H 0.6077 0.2072 0.4478 0.125 Uiso 0.71(2) 1 calc R U P A 1
C47 C 0.6232(15) 0.1363(15) 0.4770(6) 0.104(4) Uiso 0.71(2) 1 d . . P A 1
H47A H 0.6385 0.1735 0.4949 0.157 Uiso 0.71(2) 1 calc R U P A 1
H47B H 0.5669 0.0970 0.4787 0.157 Uiso 0.71(2) 1 calc R U P A 1
H47C H 0.6543 0.1096 0.4777 0.157 Uiso 0.71(2) 1 calc R U P A 1
C46' C 0.6378(12) 0.1789(11) 0.4470(4) 0.104(4) Uiso 0.29(2) 1 d . . P A 2
H46C H 0.6098 0.2093 0.4480 0.125 Uiso 0.29(2) 1 calc R U P A 2
H46D H 0.6158 0.1385 0.4641 0.125 Uiso 0.29(2) 1 calc R U P A 2
C47' C 0.725(4) 0.235(4) 0.4543(15) 0.104(4) Uiso 0.29(2) 1 d . . P A 2
H47D H 0.7303 0.2591 0.4754 0.157 Uiso 0.29(2) 1 calc R U P A 2
H47E H 0.7536 0.2057 0.4542 0.157 Uiso 0.29(2) 1 calc R U P A 2
H47F H 0.7476 0.2767 0.4380 0.157 Uiso 0.29(2) 1 calc R U P A 2
Al2 Al 0.3823(4) 0.8751(4) 0.31002(17) 0.0544(17) Uani 0.5 1 d . . P . .
O3 O 0.3165(8) 0.9166(8) 0.3171(4) 0.053(4) Uani 0.5 1 d . . P C .
O4 O 0.3211(8) 0.7999(8) 0.3409(4) 0.053(4) Uani 0.5 1 d . . P C .
N3 N 0.4675(8) 0.9847(11) 0.2993(4) 0.050(5) Uani 0.5 1 d . . P C .
N4 N 0.4770(10) 0.8800(11) 0.3312(4) 0.054(5) Uani 0.5 1 d . . P C .
C24 C 0.3132(11) 0.9726(12) 0.3020(5) 0.051(5) Uani 0.5 1 d . . P . .
C25 C 0.3803(15) 1.0318(13) 0.2855(6) 0.060(6) Uani 0.5 1 d . . P B .
C26 C 0.3756(16) 1.0920(16) 0.2688(6) 0.072(7) Uani 0.5 1 d . . P B -1
H26A H 0.4209 1.1301 0.2575 0.086 Uiso 0.5 1 calc R U P B -1
C27 C 0.3079(15) 1.0982(13) 0.2679(6) 0.067(6) Uani 0.5 1 d . . P . .
C28 C 0.2437(15) 1.0383(13) 0.2850(6) 0.058(6) Uani 0.5 1 d . . P B .
H28A H 0.1961 1.0402 0.2852 0.070 Uiso 0.5 1 d R U P . .
C29 C 0.2440(12) 0.9735(14) 0.3041(6) 0.066(7) Uani 0.5 1 d . . P B .
C30 C 0.1738(16) 0.9216(15) 0.3217(6) 0.067(6) Uani 0.5 1 d . U P . .
C31 C 0.1431(14) 0.8325(13) 0.3045(6) 0.062(6) Uani 0.5 1 d . . P C .
H31A H 0.1278 0.8338 0.2823 0.093 Uiso 0.5 1 calc R U P . .
H31B H 0.1861 0.8204 0.3049 0.093 Uiso 0.5 1 calc R U P . .
H31C H 0.0976 0.7917 0.3163 0.093 Uiso 0.5 1 calc R U P . .
C32 C 0.1952(15) 0.9183(14) 0.3531(5) 0.059(6) Uani 0.5 1 d . . P C .
H32A H 0.1479 0.8831 0.3655 0.089 Uiso 0.5 1 calc R U P . .
H32B H 0.2321 0.8982 0.3535 0.089 Uiso 0.5 1 calc R U P . .
H32C H 0.2205 0.9714 0.3625 0.089 Uiso 0.5 1 calc R U P . .
C33 C 0.1007(14) 0.9344(13) 0.3172(6) 0.065(6) Uani 0.5 1 d . . P C .
H33A H 0.0905 0.9359 0.2944 0.098 Uiso 0.5 1 calc R U P . .
H33B H 0.0540 0.8909 0.3273 0.098 Uiso 0.5 1 calc R U P . .
H33C H 0.1122 0.9845 0.3271 0.098 Uiso 0.5 1 calc R U P . .
C37 C 0.4603(15) 1.0380(14) 0.2883(6) 0.063(6) Uani 0.5 1 d . . P . .
H37A H 0.5059 1.0848 0.2812 0.076 Uiso 0.5 1 calc R U P C .
C38 C 0.5530(13) 0.9983(16) 0.3044(7) 0.069(7) Uani 0.5 1 d . . P . .
C39 C 0.6086(14) 1.0864(13) 0.3075(5) 0.065(7) Uani 0.5 1 d . . P C .
H39A H 0.6090 1.1124 0.2875 0.097 Uiso 0.5 1 calc R U P . .
H39B H 0.5907 1.1071 0.3249 0.097 Uiso 0.5 1 calc R U P . .
H39C H 0.6620 1.0965 0.3122 0.097 Uiso 0.5 1 calc R U P . .
C40 C 0.5690(17) 0.9632(16) 0.2722(7) 0.083(8) Uani 0.5 1 d . . P C .
H40A H 0.5709 0.9967 0.2500 0.124 Uiso 1 2 d R U P . .
H40B H 0.6196 0.9647 0.2738 0.124 Uiso 0.5 1 d R U P . .
H40C H 0.5269 0.9088 0.2684 0.124 Uiso 0.5 1 d R U P . .
C41 C 0.5473(14) 0.9545(14) 0.3315(6) 0.058(6) Uani 0.5 1 d . . P C .
H41A H 0.5481 0.9842 0.3508 0.070 Uiso 0.5 1 calc R U P . .
H41B H 0.5935 0.9466 0.3325 0.070 Uiso 0.5 1 calc R U P . .
C42 C 0.1813(13) 0.6572(13) 0.3465(6) 0.058(6) Uani 0.5 1 d . . P . .
C43 C 0.1692(13) 0.7154(15) 0.3670(6) 0.060(6) Uani 0.5 1 d . . P . .
H43A H 0.2198 0.7549 0.3762 0.090 Uiso 0.5 1 calc R U P . .
H43B H 0.1482 0.7419 0.3536 0.090 Uiso 0.5 1 calc R U P . .
H43C H 0.1317 0.6867 0.3842 0.090 Uiso 0.5 1 calc R U P . .
C44 C 0.2601(12) 0.6626(13) 0.3444(5) 0.050(5) Uani 0.5 1 d . . P C .
C45 C 0.3251(16) 0.7330(13) 0.3429(5) 0.063(7) Uani 0.5 1 d . . P . .
C48 C 0.3524(18) 0.8191(19) 0.2693(6) 0.085(8) Uiso 0.5 1 d . . P C -1
H48A H 0.3653 0.8588 0.2522 0.102 Uiso 0.5 1 calc R U P C -1
H48B H 0.3865 0.7958 0.2659 0.102 Uiso 0.5 1 calc R U P C -1
C49 C 0.272(2) 0.757(2) 0.2646(8) 0.126(13) Uiso 0.5 1 d . . P C -1
H49A H 0.2657 0.7349 0.2431 0.189 Uiso 0.5 1 calc R U P C -1
H49B H 0.2578 0.7158 0.2806 0.189 Uiso 0.5 1 calc R U P C -1
H49C H 0.2364 0.7792 0.2668 0.189 Uiso 0.5 1 calc R U P C -1
C34 C 0.2985(14) 1.1561(15) 0.2500 0.091(6) Uiso 1 2 d S . P B .
C35 C 0.275(3) 1.194(3) 0.2691(11) 0.151(10) Uiso 0.5 1 d . . P B -1
H35A H 0.3112 1.2511 0.2672 0.226 Uiso 0.5 1 calc R U P B -1
H35B H 0.2217 1.1818 0.2632 0.226 Uiso 0.5 1 calc R U P B -1
H35C H 0.2751 1.1778 0.2913 0.226 Uiso 0.5 1 calc R U P B -1
C36 C 0.371(3) 1.213(3) 0.2340(10) 0.151(10) Uiso 0.5 1 d . . P B -1
H36A H 0.3890 1.1851 0.2198 0.226 Uiso 0.5 1 calc R U P B -1
H36B H 0.3620 1.2499 0.2215 0.226 Uiso 0.5 1 calc R U P B -1
H36C H 0.4123 1.2425 0.2501 0.226 Uiso 0.5 1 calc R U P B -1
C50 C 0.244(3) 1.121(3) 0.2218(11) 0.151(10) Uiso 0.5 1 d . . P B -1
H50A H 0.2626 1.0928 0.2081 0.226 Uiso 0.5 1 calc R U P B -1
H50B H 0.1904 1.0832 0.2294 0.226 Uiso 0.5 1 calc R U P B -1
H50C H 0.2423 1.1626 0.2095 0.226 Uiso 0.5 1 calc R U P B -1

loop_
_atom_site_aniso_label
_atom_site_aniso_U_11
_atom_site_aniso_U_22
_atom_site_aniso_U_33
_atom_site_aniso_U_23
_atom_site_aniso_U_13
_atom_site_aniso_U_12
Al1 0.070(3) 0.070(3) 0.093(3) -0.002(2) -0.002(2) 0.028(2)
O1 0.047(5) 0.058(5) 0.137(8) 0.014(5) -0.014(5) 0.019(4)
O2 0.062(5) 0.062(6) 0.101(6) 0.010(5) 0.000(5) 0.036(5)
N1 0.066(7) 0.070(8) 0.129(10) 0.008(7) 0.009(7) 0.028(7)
N2 0.053(6) 0.049(7) 0.121(9) 0.012(6) 0.013(6) 0.015(5)
C1 0.076(10) 0.050(8) 0.119(11) 0.010(8) -0.023(9) 0.030(7)
C2 0.058(8) 0.048(7) 0.172(15) 0.044(9) 0.021(9) 0.026(7)
C3 0.075(10) 0.048(8) 0.131(13) 0.026(8) 0.029(9) 0.020(7)
C4 0.081(10) 0.057(8) 0.100(10) 0.022(7) 0.018(8) 0.042(7)
C5 0.075(9) 0.044(7) 0.088(8) -0.007(6) -0.010(7) 0.024(7)
C6 0.063(7) 0.053(7) 0.068(7) 0.005(6) -0.002(6) 0.035(6)
C7 0.058(7) 0.055(7) 0.072(7) 0.006(6) -0.005(6) 0.029(6)
C8 0.101(11) 0.048(7) 0.120(11) 0.029(8) 0.016(9) 0.042(8)
C9 0.124(13) 0.057(8) 0.067(8) 0.008(6) 0.015(8) 0.040(8)
C10 0.064(8) 0.059(8) 0.088(8) -0.005(7) -0.003(7) 0.023(7)
C11 0.086(11) 0.113(14) 0.136(13) 0.022(11) 0.011(10) 0.071(11)
C12 0.22(2) 0.092(12) 0.089(10) -0.001(10) -0.023(13) 0.100(15)
C13 0.103(11) 0.056(8) 0.108(10) 0.009(7) 0.008(8) 0.052(8)
C14 0.146(17) 0.086(12) 0.20(2) 0.072(13) 0.065(15) 0.079(12)
C15 0.056(9) 0.089(11) 0.156(15) -0.009(11) -0.016(9) 0.037(8)
C16 0.055(8) 0.069(9) 0.122(12) 0.010(8) -0.003(8) 0.015(7)
C17 0.068(10) 0.139(18) 0.145(16) 0.011(14) 0.016(11) 0.042(11)
C18 0.050(8) 0.067(10) 0.185(18) 0.018(10) 0.003(10) 0.023(7)
C19 0.056(8) 0.062(9) 0.155(13) -0.009(8) -0.038(9) 0.021(7)
C20 0.063(8) 0.052(8) 0.108(10) 0.007(7) -0.002(8) 0.034(7)
C21 0.057(8) 0.045(7) 0.123(11) 0.005(7) 0.018(8) 0.024(6)
C22 0.042(6) 0.050(7) 0.092(9) -0.002(6) 0.002(6) 0.025(6)
C23 0.047(7) 0.040(6) 0.084(8) -0.003(5) 0.000(6) 0.023(5)
Al2 0.041(3) 0.044(4) 0.073(4) -0.003(3) -0.001(3) 0.018(3)
O3 0.053(9) 0.043(8) 0.070(9) 0.014(7) 0.006(7) 0.029(7)
O4 0.040(8) 0.032(7) 0.092(10) 0.008(7) 0.020(7) 0.023(6)
N3 0.016(7) 0.063(12) 0.060(10) -0.027(9) 0.008(7) 0.011(8)
N4 0.050(11) 0.055(12) 0.062(11) -0.008(9) -0.002(8) 0.030(10)
C24 0.032(11) 0.034(11) 0.072(13) -0.009(10) 0.005(10) 0.005(9)
C25 0.064(15) 0.048(13) 0.069(14) -0.010(11) 0.003(12) 0.029(12)
C26 0.063(16) 0.064(16) 0.082(16) 0.018(13) -0.002(13) 0.027(13)
C27 0.068(16) 0.039(12) 0.086(15) 0.007(11) 0.014(13) 0.021(12)
C28 0.069(15) 0.044(12) 0.080(15) 0.002(11) 0.006(12) 0.042(12)
C29 0.026(11) 0.057(14) 0.095(17) -0.033(13) 0.005(11) 0.005(10)
C30 0.070(11) 0.060(11) 0.082(12) 0.005(9) 0.019(9) 0.040(9)
C31 0.054(13) 0.047(13) 0.071(14) -0.007(11) -0.022(11) 0.015(11)
C32 0.074(16) 0.057(14) 0.060(13) -0.018(11) -0.018(11) 0.042(13)
C33 0.050(14) 0.042(13) 0.091(17) 0.012(11) 0.014(12) 0.013(11)
C37 0.068(16) 0.040(12) 0.081(16) 0.019(11) 0.029(13) 0.027(12)
C38 0.038(12) 0.066(16) 0.104(19) -0.017(14) 0.027(12) 0.027(12)
C39 0.056(14) 0.049(13) 0.054(12) -0.035(11) 0.005(11) 0.001(11)
C40 0.073(17) 0.061(16) 0.12(2) -0.039(16) -0.009(16) 0.039(14)
C41 0.049(14) 0.053(14) 0.082(16) 0.009(12) 0.007(11) 0.032(12)
C42 0.044(13) 0.042(12) 0.090(16) 0.012(12) 0.011(12) 0.024(11)
C43 0.042(12) 0.071(15) 0.080(15) 0.005(13) 0.015(11) 0.037(12)
C44 0.038(12) 0.051(14) 0.061(13) 0.006(10) 0.000(10) 0.021(11)
C45 0.083(19) 0.049(14) 0.057(13) 0.006(10) -0.006(12) 0.034(14)

loop_
_atom_type_symbol
_atom_type_description
_atom_type_scat_dispersion_real
_atom_type_scat_dispersion_imag
_atom_type_scat_source
C C 0.0181 0.0091 'International Tables Vol C Tables 4.2.6.8 and 6.1.1.4'
H H 0.0000 0.0000 'International Tables Vol C Tables 4.2.6.8 and 6.1.1.4'
N N 0.0311 0.0180 'International Tables Vol C Tables 4.2.6.8 and 6.1.1.4'
O O 0.0492 0.0322 'International Tables Vol C Tables 4.2.6.8 and 6.1.1.4'
Al Al 0.2130 0.2455 'International Tables Vol C Tables 4.2.6.8 and 6.1.1.4'

loop_
_geom_angle_atom_site_label_1
_geom_angle_atom_site_label_2
_geom_angle_atom_site_label_3
_geom_angle
_geom_angle_site_symmetry_1
_geom_angle_site_symmetry_3
O1 Al1 O2 85.8(4) . .
O1 Al1 C46' 111.4(7) . .
O2 Al1 C46' 106.7(7) . .
O1 Al1 C46 111.4(7) . .
O2 Al1 C46 106.7(7) . .
O1 Al1 N1 87.6(5) . .
O2 Al1 N1 149.8(6) . .
C46' Al1 N1 103.1(7) . .
C46 Al1 N1 103.1(7) . .
O1 Al1 N2 135.3(5) . .
O2 Al1 N2 84.6(4) . .
C46' Al1 N2 113.1(7) . .
C46 Al1 N2 113.1(7) . .
N1 Al1 N2 79.6(5) . .
C1 O1 Al1 129.5(10) . .
C23 O2 Al1 120.4(8) . .
C15 N1 C16 121.0(13) . .
C15 N1 Al1 124.0(11) . .
C16 N1 Al1 114.8(10) . .
C20 N2 C19 122.9(13) 3_665 .
C20 N2 Al1 123.9(9) 3_665 .
C19 N2 Al1 113.2(9) . .
O1 C1 C6 121.0(13) . .
O1 C1 C2 119.8(12) . .
C6 C1 C2 119.2(12) . .
C3 C2 C1 121.1(13) . .
C3 C2 C15 115.4(14) . .
C1 C2 C15 123.2(14) . .
C4 C3 C2 121.6(13) . .
C3 C4 C5 116.3(13) . .
C3 C4 C8 125.0(13) . .
C5 C4 C8 118.6(13) . .
C6 C5 C4 125.2(13) . .
C5 C6 C1 116.3(12) . .
C5 C6 C7 121.9(11) . .
C1 C6 C7 121.6(11) . .
C10 C7 C6 109.5(10) . .
C10 C7 C9 112.0(10) . .
C6 C7 C9 109.0(11) . .
C10 C7 C11 108.1(12) . .
C6 C7 C11 110.8(11) . .
C9 C7 C11 107.5(12) . .
C14 C8 C13 108.8(13) . .
C14 C8 C12 111.1(17) . .
C13 C8 C12 109.3(14) . .
C14 C8 C4 111.4(13) . .
C13 C8 C4 109.7(12) . .
C12 C8 C4 106.7(12) . .
N1 C15 C2 123.2(16) . .
C17 C16 C19 114.8(16) . .
C17 C16 N1 106.4(14) . .
C19 C16 N1 103.8(12) . .
C17 C16 C18 110.6(15) . .
C19 C16 C18 108.1(14) . .
N1 C16 C18 113.1(14) . .
N2 C19 C16 111.7(13) . .
N2 C20 C22 119.3(12) 2_655 .
N2 C20 C21 122.4(13) 2_655 .
C22 C20 C21 118.3(12) . .
C23 C22 C23 121.5(11) 2_655 .
C23 C22 C20 120.2(10) 2_655 .
C23 C22 C20 118.3(10) . .
O2 C23 C22 122.1(10) . 3_665
O2 C23 C22 119.6(10) . .
C22 C23 C22 118.2(11) 3_665 .
C47 C46 Al1 121.7(16) . .
C47' C46' Al1 116(3) . .
O3 Al2 O4 85.6(6) . .
O3 Al2 C48 107.8(11) . .
O4 Al2 C48 105.5(11) . .
O3 Al2 N3 87.4(7) . .
O4 Al2 N3 149.3(8) . .
C48 Al2 N3 105.1(11) . .
O3 Al2 N4 137.0(8) . .
O4 Al2 N4 86.8(7) . .
C48 Al2 N4 115.0(11) . .
N3 Al2 N4 78.1(8) . .
C24 O3 Al2 129.1(13) . .
C45 O4 Al2 118.7(14) . .
C37 N3 C38 119(2) . .
C37 N3 Al2 127.9(16) . .
C38 N3 Al2 113.3(16) . .
C42 N4 C41 119.0(18) 3_565 .
C42 N4 Al2 124.2(15) 3_565 .
C41 N4 Al2 116.7(15) . .
O3 C24 C29 117(2) . .
O3 C24 C25 121(2) . .
C29 C24 C25 123(2) . .
C26 C25 C24 120(2) . .
C26 C25 C37 118(2) . .
C24 C25 C37 122(2) . .
C27 C26 C25 123(2) . .
C26 C27 C28 114(2) . .
C26 C27 C34 126(2) . .
C28 C27 C34 120(2) . .
C26 C27 C27 91.5(16) . 4
C28 C27 C27 120.5(15) . 4
C34 C27 C27 58.8(11) . 4
C27 C28 C29 126(2) . .
C24 C29 C30 129(3) . .
C24 C29 C28 113(2) . .
C30 C29 C28 118(2) . .
C32 C30 C29 108(2) . .
C32 C30 C33 116(2) . .
C29 C30 C33 116(2) . .
C32 C30 C31 108.4(19) . .
C29 C30 C31 103.3(18) . .
C33 C30 C31 103(2) . .
N3 C37 C25 121(2) . .
C41 C38 C39 115(2) . .
C41 C38 N3 104.9(19) . .
C39 C38 N3 108(2) . .
C41 C38 C40 113(2) . .
C39 C38 C40 112(2) . .
N3 C38 C40 103.3(19) . .
C38 C40 C40 146.8(15) . 4
C38 C41 N4 111(2) . .
N4 C42 C44 118(2) 2_665 .
N4 C42 C43 121(2) 2_665 .
C44 C42 C43 121(2) . .
C45 C44 C45 119(2) . 2_665
C45 C44 C42 120(2) . .
C45 C44 C42 121.2(19) 2_665 .
C44 C45 O4 121(2) . .
C44 C45 C44 121(2) . 3_565
O4 C45 C44 118(2) . 3_565
C49 C48 Al2 119(2) . .
C35 C34 C27 166(3) . 4
C35 C34 C27 110(2) . .
C27 C34 C27 62(2) 4 .
C35 C34 C36 109(3) . .
C27 C34 C36 84(2) 4 .
C27 C34 C36 112(3) . .
C35 C34 C50 112(3) . .
C27 C34 C50 65(2) 4 .
C27 C34 C50 113(3) . .
C36 C34 C50 101(3) . .

loop_
_geom_bond_atom_site_label_1
_geom_bond_atom_site_label_2
_geom_bond_distance
_geom_bond_site_symmetry_2
Al1 O1 1.830(11) .
Al1 O2 1.866(10) .
Al1 C46' 1.971(18) .
Al1 C46 1.971(18) .
Al1 N1 2.037(13) .
Al1 N2 2.081(13) .
O1 C1 1.346(15) .
O2 C23 1.309(14) .
N1 C15 1.31(2) .
N1 C16 1.520(19) .
N2 C20 1.268(17) 3_665
N2 C19 1.459(18) .
C1 C6 1.392(18) .
C1 C2 1.41(2) .
C2 C3 1.381(19) .
C2 C15 1.45(2) .
C3 C4 1.34(2) .
C4 C5 1.420(19) .
C4 C8 1.577(18) .
C5 C6 1.374(16) .
C6 C7 1.523(17) .
C7 C10 1.506(18) .
C7 C9 1.571(17) .
C7 C11 1.574(19) .
C8 C14 1.52(2) .
C8 C13 1.52(2) .
C8 C12 1.57(2) .
C16 C17 1.46(3) .
C16 C19 1.52(2) .
C16 C18 1.53(2) .
C20 N2 1.268(17) 2_655
C20 C22 1.487(18) .
C20 C21 1.488(19) .
C22 C23 1.374(15) 2_655
C22 C23 1.427(16) .
C23 C22 1.374(15) 3_665
C46 C47 1.46(3) .
C46' C47' 1.53(6) .
Al2 O3 1.857(15) .
Al2 O4 1.873(15) .
Al2 C48 1.95(3) .
Al2 N3 2.00(2) .
Al2 N4 2.012(19) .
O3 C24 1.29(3) .
O4 C45 1.35(3) .
N3 C37 1.21(3) .
N3 C38 1.57(3) .
N4 C42 1.35(3) 3_565
N4 C41 1.42(3) .
C24 C29 1.37(3) .
C24 C25 1.42(3) .
C25 C26 1.41(3) .
C25 C37 1.51(4) .
C26 C27 1.39(4) .
C27 C28 1.41(3) .
C27 C34 1.45(3) .
C27 C27 1.50(5) 4
C28 C29 1.50(3) .
C29 C30 1.44(3) .
C30 C32 1.39(3) .
C30 C33 1.58(4) .
C30 C31 1.69(3) .
C38 C41 1.39(4) .
C38 C39 1.51(3) .
C38 C40 1.61(3) .
C40 C40 1.86(6) 4
C42 N4 1.35(3) 2_665
C42 C44 1.49(3) .
C42 C43 1.54(3) .
C44 C45 1.33(3) .
C44 C45 1.45(3) 2_665
C45 C44 1.45(3) 3_565
C48 C49 1.44(5) .
C34 C35 1.32(5) .
C34 C27 1.45(3) 4
C34 C36 1.46(5) .
C34 C50 1.51(5) .
